data_7715007
loop_
_publ_author_name
'Watson, Lachlan J.'
'Hill, Anthony F.'

_publ_section_title
;
 Stable cyclopropenylvinyl ligands <i>via</i> insertion into a transient
 cyclopropenyl metal bond.
;
_journal_issue 8
_journal_name_full 'Dalton transactions (Cambridge, England : 2003)'
_journal_page_first 3629
_journal_page_last 3637
_journal_paper_doi 10.1039/d3dt03997h
_journal_volume 53
_journal_year 2024
_chemical_formula_moiety 'C46 H62 B2 N14 O4 Pt Se2 W2'
_chemical_formula_sum 'C46 H62 B2 N14 O4 Pt Se2 W2'
_chemical_formula_weight 1617.42
_space_group_crystal_system monoclinic
_space_group_IT_number 14
_space_group_name_Hall '-P 2yn'
_space_group_name_H-M_alt 'P 1 21/n 1'
_atom_sites_solution_hydrogens geom
_audit_block_doi 10.5517/ccdc.csd.cc23flkq
_audit_creation_method SHELXL-2014/7
_audit_update_record
;
2019-08-27 deposited with the CCDC.	2024-01-11 downloaded from the CCDC.
;
_cell_angle_alpha 90
_cell_angle_beta 99.080(6)
_cell_angle_gamma 90
_cell_formula_units_Z 2
_cell_length_a 10.4524(6)
_cell_length_b 16.4733(10)
_cell_length_c 16.6029(12)
_cell_measurement_reflns_used 4182
_cell_measurement_temperature 150.0(1)
_cell_measurement_theta_max 30.2780
_cell_measurement_theta_min 3.8000
_cell_volume 2823.0(3)
_computing_cell_refinement 'CrysAlisPro 1.171.40.36a (Rigaku OD, 2018)'
_computing_data_collection 'CrysAlisPro 1.171.40.36a (Rigaku OD, 2018)'
_computing_data_reduction 'CrysAlisPro 1.171.40.36a (Rigaku OD, 2018)'
_computing_structure_refinement 'SHELXL-2014/7 (Sheldrick, 2014)'
_computing_structure_solution 'SHELXT-2014/7 (Sheldrick, 2014)'
_diffrn_ambient_temperature 150.0(1)
_diffrn_detector_area_resol_mean 5.1872
_diffrn_measured_fraction_theta_full 0.997
_diffrn_measured_fraction_theta_max 0.998
_diffrn_measurement_device_type 'New Xcalibur, Atlas'
_diffrn_measurement_method '\w scans'
_diffrn_radiation_type MoK\a
_diffrn_radiation_wavelength 0.71073
_diffrn_reflns_av_R_equivalents 0.0511
_diffrn_reflns_av_unetI/netI 0.0767
_diffrn_reflns_Laue_measured_fraction_full 0.997
_diffrn_reflns_Laue_measured_fraction_max 0.998
_diffrn_reflns_limit_h_max 12
_diffrn_reflns_limit_h_min -13
_diffrn_reflns_limit_k_max 20
_diffrn_reflns_limit_k_min -20
_diffrn_reflns_limit_l_max 15
_diffrn_reflns_limit_l_min -20
_diffrn_reflns_number 14762
_diffrn_reflns_point_group_measured_fraction_full 0.997
_diffrn_reflns_point_group_measured_fraction_max 0.998
_diffrn_reflns_theta_full 25.242
_diffrn_reflns_theta_max 26.370
_diffrn_reflns_theta_min 3.506
_diffrn_source 'fine-focus sealed X-ray tube'
_exptl_absorpt_coefficient_mu 7.879
_exptl_absorpt_correction_T_max 1.00000
_exptl_absorpt_correction_T_min 0.82102
_exptl_absorpt_correction_type multi-scan
_exptl_absorpt_process_details
;
CrysAlisPro 1.171.40.36a (Rigaku Oxford Diffraction, 2018)
Empirical absorption correction using spherical harmonics,
 implemented in SCALE3 ABSPACK scaling algorithm.
;
_exptl_crystal_colour orange
_exptl_crystal_density_diffrn 1.903
_exptl_crystal_description needle
_exptl_crystal_F_000 1544
_exptl_crystal_size_max 0.138
_exptl_crystal_size_mid 0.084
_exptl_crystal_size_min 0.043
_refine_diff_density_max 1.355
_refine_diff_density_min -0.879
_refine_diff_density_rms 0.172
_refine_ls_extinction_method none
_refine_ls_goodness_of_fit_ref 0.966
_refine_ls_hydrogen_treatment mixed
_refine_ls_matrix_type full
_refine_ls_number_parameters 332
_refine_ls_number_reflns 5771
_refine_ls_number_restraints 0
_refine_ls_restrained_S_all 0.966
_refine_ls_R_factor_all 0.0667
_refine_ls_R_factor_gt 0.0386
_refine_ls_shift/su_max 0.001
_refine_ls_shift/su_mean 0.000
_refine_ls_structure_factor_coef Fsqd
_refine_ls_weighting_details 'w=1/[\s^2^(Fo^2^)+(0.0160P)^2^] where P=(Fo^2^+2Fc^2^)/3'
_refine_ls_weighting_scheme calc
_refine_ls_wR_factor_gt 0.0567
_refine_ls_wR_factor_ref 0.0640
_reflns_Friedel_coverage 0.000
_reflns_number_gt 4247
_reflns_number_total 5771
_reflns_threshold_expression 'I > 2\s(I)'
_cod_data_source_file d3dt03997h2.cif
_cod_data_source_block Compound_5
_cod_depositor_comments 'Adding full bibliography for 7715005--7715009.cif.'
_cod_original_sg_symbol_H-M 'P 21/n'
_cod_database_code 7715007
_shelx_shelxl_version_number 2014/7
_shelx_space_group_comment
;
The symmetry employed for this shelxl refinement is uniquely defined
by the following loop, which should always be used as a source of
symmetry information in preference to the above space-group names.
They are only intended as comments.
;

loop_
_space_group_symop_operation_xyz
'x, y, z'
'-x+1/2, y+1/2, -z+1/2'
'-x, -y, -z'
'x-1/2, -y-1/2, z-1/2'

loop_
_atom_site_label
_atom_site_type_symbol
_atom_site_fract_x
_atom_site_fract_y
_atom_site_fract_z
_atom_site_U_iso_or_equiv
_atom_site_adp_type
_atom_site_occupancy
_atom_site_site_symmetry_order
_atom_site_calc_flag
_atom_site_refinement_flags_posn
_atom_site_refinement_flags_adp
_atom_site_refinement_flags_occupancy
_atom_site_disorder_assembly
_atom_site_disorder_group
Pt1 Pt 0.5000 0.0000 0.5000 0.02331(10) Uani 1 2 d S . P . .
W1 W 0.37778(2) 0.27837(2) 0.37650(2) 0.02192(8) Uani 1 1 d . . . . .
Se1 Se 0.33117(6) 0.10326(4) 0.50354(4) 0.03156(18) Uani 1 1 d . . . . .
N3 N 0.5403(4) 0.2539(3) 0.3090(3) 0.0234(13) Uani 1 1 d . . . . .
N5 N 0.5221(5) 0.3558(3) 0.4531(3) 0.0262(13) Uani 1 1 d . . . . .
C1 C 0.3751(5) 0.1885(4) 0.4408(4) 0.0265(15) Uani 1 1 d . . . . .
C4 C 0.6401(6) 0.0792(4) 0.5092(4) 0.0273(16) Uani 1 1 d . . . . .
N4 N 0.6243(4) 0.3150(3) 0.2953(3) 0.0246(13) Uani 1 1 d . . . . .
N2 N 0.4732(5) 0.4331(3) 0.2857(3) 0.0231(12) Uani 1 1 d . . . . .
N1 N 0.3612(5) 0.3930(3) 0.2970(3) 0.0249(13) Uani 1 1 d . . . . .
N7 N 0.7259(5) 0.1245(3) 0.5175(3) 0.0278(13) Uani 1 1 d . . . . .
N6 N 0.6109(5) 0.4002(3) 0.4195(3) 0.0261(13) Uani 1 1 d . . . . .
C2 C 0.2499(6) 0.2188(4) 0.2978(4) 0.0308(17) Uani 1 1 d . . . . .
O1 O 0.1720(5) 0.1843(3) 0.2559(3) 0.0508(15) Uani 1 1 d . . . . .
O2 O 0.1351(5) 0.3238(3) 0.4565(4) 0.0570(16) Uani 1 1 d . . . . .
C15 C 0.5757(6) 0.1875(4) 0.2712(4) 0.0257(15) Uani 1 1 d . . . . .
C3 C 0.2268(6) 0.3099(4) 0.4272(4) 0.0364(18) Uani 1 1 d . . . . .
C11 C 0.3105(6) 0.4943(4) 0.2087(4) 0.0303(16) Uani 1 1 d . . . . .
H11 H 0.2627 0.5302 0.1726 0.036 Uiso 1 1 calc R U . . .
C14 C 0.5067(6) 0.1088(4) 0.2731(5) 0.0413(19) Uani 1 1 d . . . . .
H14A H 0.4926 0.0976 0.3278 0.062 Uiso 1 1 calc R U . . .
H14B H 0.5583 0.0662 0.2551 0.062 Uiso 1 1 calc R U . . .
H14C H 0.4249 0.1115 0.2376 0.062 Uiso 1 1 calc R U . . .
C12 C 0.4439(6) 0.4935(4) 0.2322(4) 0.0288(16) Uani 1 1 d . . . . .
C10 C 0.2631(6) 0.4309(3) 0.2499(4) 0.0283(15) Uani 1 1 d . . . . .
C16 C 0.6809(6) 0.2066(4) 0.2326(4) 0.0339(17) Uani 1 1 d . . . . .
H16 H 0.7232 0.1718 0.2014 0.041 Uiso 1 1 calc R U . . .
C9 C 0.1261(5) 0.4040(4) 0.2469(4) 0.0373(18) Uani 1 1 d . . . . .
H9A H 0.1206 0.3464 0.2383 0.056 Uiso 1 1 calc R U . . .
H9B H 0.0721 0.4312 0.2029 0.056 Uiso 1 1 calc R U . . .
H9C H 0.0976 0.4172 0.2975 0.056 Uiso 1 1 calc R U . . .
C20 C 0.5423(6) 0.3708(4) 0.5338(4) 0.0324(17) Uani 1 1 d . . . . .
C5 C 0.8410(6) 0.1771(4) 0.5267(4) 0.0256(15) Uani 1 1 d . . . . .
B1 B 0.6069(7) 0.4012(5) 0.3265(5) 0.0275(18) Uani 1 1 d . . . . .
H1 H 0.681(4) 0.439(2) 0.3114(9) 0.033 Uiso 1 1 calc R U . . .
C6 C 0.8284(6) 0.2300(4) 0.4524(4) 0.0377(18) Uani 1 1 d . . . . .
H6A H 0.8253 0.1967 0.4047 0.057 Uiso 1 1 calc R U . . .
H6B H 0.9015 0.2659 0.4566 0.057 Uiso 1 1 calc R U . . .
H6C H 0.7502 0.2614 0.4484 0.057 Uiso 1 1 calc R U . . .
C17 C 0.7101(6) 0.2862(4) 0.2494(4) 0.0321(17) Uani 1 1 d . . . . .
C7 C 0.9584(6) 0.1205(4) 0.5334(5) 0.044(2) Uani 1 1 d . . . . .
H7A H 0.9573 0.0837 0.5781 0.066 Uiso 1 1 calc R U . . .
H7B H 1.0366 0.1521 0.5427 0.066 Uiso 1 1 calc R U . . .
H7C H 0.9551 0.0902 0.4837 0.066 Uiso 1 1 calc R U . . .
C23 C 0.8024(7) 0.4902(5) 0.4637(5) 0.058(2) Uani 1 1 d . . . . .
H23A H 0.8652 0.4554 0.4448 0.088 Uiso 1 1 calc R U . . .
H23B H 0.8410 0.5167 0.5131 0.088 Uiso 1 1 calc R U . . .
H23C H 0.7736 0.5302 0.4228 0.088 Uiso 1 1 calc R U . . .
C8 C 0.8393(7) 0.2263(4) 0.6033(4) 0.0433(19) Uani 1 1 d . . . . .
H8A H 0.7579 0.2541 0.5998 0.065 Uiso 1 1 calc R U . . .
H8B H 0.9084 0.2652 0.6091 0.065 Uiso 1 1 calc R U . . .
H8C H 0.8504 0.1907 0.6498 0.065 Uiso 1 1 calc R U . . .
C22 C 0.6883(6) 0.4401(4) 0.4800(5) 0.0377(18) Uani 1 1 d . . . . .
C13 C 0.5420(6) 0.5482(4) 0.2042(4) 0.0407(19) Uani 1 1 d . . . . .
H13A H 0.5930 0.5735 0.2507 0.061 Uiso 1 1 calc R U . . .
H13B H 0.4986 0.5893 0.1690 0.061 Uiso 1 1 calc R U . . .
H13C H 0.5974 0.5171 0.1750 0.061 Uiso 1 1 calc R U . . .
C19 C 0.4618(7) 0.3316(5) 0.5887(4) 0.051(2) Uani 1 1 d . . . . .
H19A H 0.3729 0.3471 0.5728 0.077 Uiso 1 1 calc R U . . .
H19B H 0.4909 0.3487 0.6439 0.077 Uiso 1 1 calc R U . . .
H19C H 0.4695 0.2737 0.5852 0.077 Uiso 1 1 calc R U . . .
C21 C 0.6455(6) 0.4229(4) 0.5517(5) 0.043(2) Uani 1 1 d . . . . .
H21 H 0.6798 0.4427 0.6030 0.051 Uiso 1 1 calc R U . . .
C18 C 0.8169(6) 0.3369(5) 0.2261(5) 0.052(2) Uani 1 1 d . . . . .
H18A H 0.7806 0.3814 0.1928 0.077 Uiso 1 1 calc R U . . .
H18B H 0.8692 0.3043 0.1960 0.077 Uiso 1 1 calc R U . . .
H18C H 0.8695 0.3574 0.2744 0.077 Uiso 1 1 calc R U . . .

loop_
_atom_site_aniso_label
_atom_site_aniso_U_11
_atom_site_aniso_U_22
_atom_site_aniso_U_33
_atom_site_aniso_U_23
_atom_site_aniso_U_13
_atom_site_aniso_U_12
Pt1 0.02342(19) 0.02208(19) 0.0222(2) 0.00258(17) -0.00322(16) -0.00517(15)
W1 0.01729(13) 0.02349(14) 0.02395(15) 0.00181(13) 0.00002(11) -0.00010(11)
Se1 0.0313(4) 0.0298(4) 0.0350(4) 0.0070(4) 0.0093(3) 0.0008(3)
N3 0.016(3) 0.024(3) 0.029(3) 0.002(3) 0.003(3) -0.002(2)
N5 0.018(3) 0.035(3) 0.025(3) -0.002(3) 0.001(3) 0.000(2)
C1 0.017(3) 0.034(4) 0.027(4) -0.004(3) 0.000(3) 0.003(3)
C4 0.030(4) 0.020(4) 0.029(4) 0.002(3) -0.003(3) -0.001(3)
N4 0.020(3) 0.032(3) 0.022(3) 0.009(3) 0.003(3) 0.003(2)
N2 0.025(3) 0.023(3) 0.021(3) 0.002(3) 0.004(2) -0.004(2)
N1 0.021(3) 0.022(3) 0.031(3) 0.003(3) 0.003(3) 0.002(2)
N7 0.031(3) 0.023(3) 0.027(3) 0.002(3) -0.003(3) -0.003(3)
N6 0.020(3) 0.028(3) 0.027(3) -0.003(3) -0.007(3) -0.002(2)
C2 0.027(4) 0.022(4) 0.040(5) 0.015(4) -0.004(3) -0.006(3)
O1 0.041(3) 0.038(3) 0.064(4) 0.007(3) -0.023(3) -0.010(2)
O2 0.039(3) 0.055(4) 0.084(5) -0.011(3) 0.028(3) 0.001(3)
C15 0.025(3) 0.023(4) 0.026(4) -0.006(3) -0.007(3) 0.009(3)
C3 0.030(4) 0.035(4) 0.044(5) 0.000(4) 0.007(4) -0.005(3)
C11 0.043(4) 0.020(4) 0.026(4) 0.003(3) -0.001(3) 0.006(3)
C14 0.044(4) 0.034(4) 0.045(5) -0.005(4) 0.001(4) 0.004(4)
C12 0.034(4) 0.026(4) 0.025(4) -0.003(3) 0.002(3) 0.000(3)
C10 0.034(4) 0.015(3) 0.034(4) 0.000(3) 0.001(3) 0.004(3)
C16 0.031(4) 0.040(5) 0.032(4) -0.004(4) 0.007(3) 0.010(3)
C9 0.025(4) 0.029(4) 0.052(5) 0.008(4) -0.012(4) 0.002(3)
C20 0.030(4) 0.039(4) 0.025(4) -0.003(4) -0.005(3) 0.010(3)
C5 0.021(3) 0.029(4) 0.025(4) 0.003(3) -0.003(3) -0.010(3)
B1 0.023(4) 0.027(4) 0.033(5) 0.006(4) 0.004(4) -0.008(3)
C6 0.029(4) 0.039(4) 0.040(5) 0.009(4) -0.009(3) -0.012(3)
C17 0.022(4) 0.048(5) 0.026(4) 0.006(4) 0.003(3) 0.005(3)
C7 0.025(4) 0.052(5) 0.057(6) 0.014(4) 0.009(4) 0.016(3)
C23 0.048(5) 0.049(5) 0.067(6) -0.004(5) -0.024(4) -0.022(4)
C8 0.040(4) 0.046(5) 0.042(5) -0.003(4) 0.001(4) -0.012(4)
C22 0.030(4) 0.030(4) 0.047(5) -0.009(4) -0.013(4) 0.003(3)
C13 0.055(5) 0.032(4) 0.036(5) 0.002(4) 0.009(4) -0.011(4)
C19 0.040(5) 0.092(7) 0.022(4) -0.001(5) 0.006(4) 0.009(4)
C21 0.037(4) 0.051(5) 0.033(5) -0.020(4) -0.017(4) 0.009(4)
C18 0.030(4) 0.076(6) 0.051(6) -0.002(5) 0.014(4) -0.008(4)

loop_
_atom_type_symbol
_atom_type_description
_atom_type_scat_dispersion_real
_atom_type_scat_dispersion_imag
_atom_type_scat_source
C C 0.0033 0.0016 'International Tables Vol C Tables 4.2.6.8 and 6.1.1.4'
H H 0.0000 0.0000 'International Tables Vol C Tables 4.2.6.8 and 6.1.1.4'
B B 0.0013 0.0007 'International Tables Vol C Tables 4.2.6.8 and 6.1.1.4'
N N 0.0061 0.0033 'International Tables Vol C Tables 4.2.6.8 and 6.1.1.4'
O O 0.0106 0.0060 'International Tables Vol C Tables 4.2.6.8 and 6.1.1.4'
Se Se -0.0929 2.2259 'International Tables Vol C Tables 4.2.6.8 and 6.1.1.4'
W W -0.8490 6.8722 'International Tables Vol C Tables 4.2.6.8 and 6.1.1.4'
Pt Pt -1.7033 8.3905 'International Tables Vol C Tables 4.2.6.8 and 6.1.1.4'

loop_
_citation_id
_citation_doi
_citation_year
1 10.1039/C9CC07757J 2019

loop_
_geom_angle_atom_site_label_1
_geom_angle_atom_site_label_2
_geom_angle_atom_site_label_3
_geom_angle
_geom_angle_site_symmetry_1
_geom_angle_site_symmetry_3
_geom_angle_publ_flag
C4 Pt1 C4 180.0 . 3_656 ?
C4 Pt1 Se1 86.08(17) . 3_656 ?
C4 Pt1 Se1 93.92(17) 3_656 3_656 ?
C4 Pt1 Se1 93.92(17) . . ?
C4 Pt1 Se1 86.08(17) 3_656 . ?
Se1 Pt1 Se1 180.0 3_656 . ?
C1 W1 C3 82.9(3) . . ?
C1 W1 C2 85.0(3) . . ?
C3 W1 C2 84.8(3) . . ?
C1 W1 N3 103.4(2) . . ?
C3 W1 N3 173.5(2) . . ?
C2 W1 N3 93.9(2) . . ?
C1 W1 N5 101.7(2) . . ?
C3 W1 N5 97.0(2) . . ?
C2 W1 N5 173.2(2) . . ?
N3 W1 N5 83.59(18) . . ?
C1 W1 N1 174.6(2) . . ?
C3 W1 N1 92.1(2) . . ?
C2 W1 N1 92.7(2) . . ?
N3 W1 N1 81.56(17) . . ?
N5 W1 N1 80.77(19) . . ?
C1 Se1 Pt1 105.60(17) . . ?
C15 N3 N4 106.8(5) . . ?
C15 N3 W1 132.5(4) . . ?
N4 N3 W1 120.6(4) . . ?
C20 N5 N6 107.4(5) . . ?
C20 N5 W1 131.5(4) . . ?
N6 N5 W1 121.2(4) . . ?
W1 C1 Se1 166.4(3) . . ?
N7 C4 Pt1 177.2(6) . . ?
C17 N4 N3 109.4(5) . . ?
C17 N4 B1 129.9(5) . . ?
N3 N4 B1 120.6(5) . . ?
C12 N2 N1 109.6(5) . . ?
C12 N2 B1 129.8(5) . . ?
N1 N2 B1 120.3(5) . . ?
C10 N1 N2 106.5(5) . . ?
C10 N1 W1 134.4(4) . . ?
N2 N1 W1 118.8(4) . . ?
C4 N7 C5 175.7(6) . . ?
C22 N6 N5 108.7(5) . . ?
C22 N6 B1 131.0(6) . . ?
N5 N6 B1 120.2(5) . . ?
O1 C2 W1 176.1(6) . . ?
N3 C15 C16 109.1(6) . . ?
N3 C15 C14 122.1(5) . . ?
C16 C15 C14 128.8(6) . . ?
O2 C3 W1 176.0(6) . . ?
C10 C11 C12 106.0(6) . . ?
C10 C11 H11 127.0 . . ?
C12 C11 H11 127.0 . . ?
C15 C14 H14A 109.5 . . ?
C15 C14 H14B 109.5 . . ?
H14A C14 H14B 109.5 . . ?
C15 C14 H14C 109.5 . . ?
H14A C14 H14C 109.5 . . ?
H14B C14 H14C 109.5 . . ?
N2 C12 C11 108.0(6) . . ?
N2 C12 C13 124.0(6) . . ?
C11 C12 C13 128.0(6) . . ?
N1 C10 C11 109.8(6) . . ?
N1 C10 C9 121.5(5) . . ?
C11 C10 C9 128.7(6) . . ?
C17 C16 C15 106.9(6) . . ?
C17 C16 H16 126.6 . . ?
C15 C16 H16 126.6 . . ?
C10 C9 H9A 109.5 . . ?
C10 C9 H9B 109.5 . . ?
H9A C9 H9B 109.5 . . ?
C10 C9 H9C 109.5 . . ?
H9A C9 H9C 109.5 . . ?
H9B C9 H9C 109.5 . . ?
N5 C20 C21 108.9(6) . . ?
N5 C20 C19 121.1(6) . . ?
C21 C20 C19 129.9(7) . . ?
N7 C5 C6 107.0(5) . . ?
N7 C5 C8 106.5(5) . . ?
C6 C5 C8 111.7(6) . . ?
N7 C5 C7 106.4(5) . . ?
C6 C5 C7 112.4(5) . . ?
C8 C5 C7 112.4(6) . . ?
N4 B1 N6 110.0(5) . . ?
N4 B1 N2 108.3(5) . . ?
N6 B1 N2 108.9(5) . . ?
N4 B1 H1 109.9 . . ?
N6 B1 H1 109.9 . . ?
N2 B1 H1 109.9 . . ?
C5 C6 H6A 109.5 . . ?
C5 C6 H6B 109.5 . . ?
H6A C6 H6B 109.5 . . ?
C5 C6 H6C 109.5 . . ?
H6A C6 H6C 109.5 . . ?
H6B C6 H6C 109.5 . . ?
N4 C17 C16 107.8(5) . . ?
N4 C17 C18 122.6(6) . . ?
C16 C17 C18 129.5(6) . . ?
C5 C7 H7A 109.5 . . ?
C5 C7 H7B 109.5 . . ?
H7A C7 H7B 109.5 . . ?
C5 C7 H7C 109.5 . . ?
H7A C7 H7C 109.5 . . ?
H7B C7 H7C 109.5 . . ?
C22 C23 H23A 109.5 . . ?
C22 C23 H23B 109.5 . . ?
H23A C23 H23B 109.5 . . ?
C22 C23 H23C 109.5 . . ?
H23A C23 H23C 109.5 . . ?
H23B C23 H23C 109.5 . . ?
C5 C8 H8A 109.5 . . ?
C5 C8 H8B 109.5 . . ?
H8A C8 H8B 109.5 . . ?
C5 C8 H8C 109.5 . . ?
H8A C8 H8C 109.5 . . ?
H8B C8 H8C 109.5 . . ?
N6 C22 C21 107.8(6) . . ?
N6 C22 C23 121.9(7) . . ?
C21 C22 C23 130.3(7) . . ?
C12 C13 H13A 109.5 . . ?
C12 C13 H13B 109.5 . . ?
H13A C13 H13B 109.5 . . ?
C12 C13 H13C 109.5 . . ?
H13A C13 H13C 109.5 . . ?
H13B C13 H13C 109.5 . . ?
C20 C19 H19A 109.5 . . ?
C20 C19 H19B 109.5 . . ?
H19A C19 H19B 109.5 . . ?
C20 C19 H19C 109.5 . . ?
H19A C19 H19C 109.5 . . ?
H19B C19 H19C 109.5 . . ?
C22 C21 C20 107.2(7) . . ?
C22 C21 H21 126.4 . . ?
C20 C21 H21 126.4 . . ?
C17 C18 H18A 109.5 . . ?
C17 C18 H18B 109.5 . . ?
H18A C18 H18B 109.5 . . ?
C17 C18 H18C 109.5 . . ?
H18A C18 H18C 109.5 . . ?
H18B C18 H18C 109.5 . . ?

loop_
_geom_bond_atom_site_label_1
_geom_bond_atom_site_label_2
_geom_bond_distance
_geom_bond_site_symmetry_2
_geom_bond_publ_flag
Pt1 C4 1.949(6) . ?
Pt1 C4 1.949(6) 3_656 ?
Pt1 Se1 2.4583(7) 3_656 ?
Pt1 Se1 2.4584(7) . ?
W1 C1 1.828(6) . ?
W1 C3 1.972(7) . ?
W1 C2 1.977(7) . ?
W1 N3 2.214(4) . ?
W1 N5 2.217(5) . ?
W1 N1 2.295(5) . ?
Se1 C1 1.849(6) . ?
N3 C15 1.341(7) . ?
N3 N4 1.379(6) . ?
N5 C20 1.346(8) . ?
N5 N6 1.368(6) . ?
C4 N7 1.158(7) . ?
N4 C17 1.352(7) . ?
N4 B1 1.533(9) . ?
N2 C12 1.336(8) . ?
N2 N1 1.382(6) . ?
N2 B1 1.545(8) . ?
N1 C10 1.342(7) . ?
N7 C5 1.471(7) . ?
N6 C22 1.357(8) . ?
N6 B1 1.537(9) . ?
C2 O1 1.136(7) . ?
O2 C3 1.164(7) . ?
C15 C16 1.394(8) . ?
C15 C14 1.487(8) . ?
C11 C10 1.382(8) . ?
C11 C12 1.388(8) . ?
C11 H11 0.9300 . ?
C14 H14A 0.9600 . ?
C14 H14B 0.9600 . ?
C14 H14C 0.9600 . ?
C12 C13 1.494(8) . ?
C10 C9 1.492(8) . ?
C16 C17 1.364(9) . ?
C16 H16 0.9300 . ?
C9 H9A 0.9600 . ?
C9 H9B 0.9600 . ?
C9 H9C 0.9600 . ?
C20 C21 1.373(9) . ?
C20 C19 1.483(9) . ?
C5 C6 1.499(9) . ?
C5 C8 1.511(9) . ?
C5 C7 1.531(8) . ?
B1 H1 1.06(5) . ?
C6 H6A 0.9600 . ?
C6 H6B 0.9600 . ?
C6 H6C 0.9600 . ?
C17 C18 1.493(8) . ?
C7 H7A 0.9600 . ?
C7 H7B 0.9600 . ?
C7 H7C 0.9600 . ?
C23 C22 1.509(9) . ?
C23 H23A 0.9600 . ?
C23 H23B 0.9600 . ?
C23 H23C 0.9600 . ?
C8 H8A 0.9600 . ?
C8 H8B 0.9600 . ?
C8 H8C 0.9600 . ?
C22 C21 1.366(10) . ?
C13 H13A 0.9600 . ?
C13 H13B 0.9600 . ?
C13 H13C 0.9600 . ?
C19 H19A 0.9600 . ?
C19 H19B 0.9600 . ?
C19 H19C 0.9600 . ?
C21 H21 0.9300 . ?
C18 H18A 0.9600 . ?
C18 H18B 0.9600 . ?
C18 H18C 0.9600 . ?
